data_7239879
loop_
_publ_author_name
'Qin, Jian-Hua'
'Huang, Ya-Dan'
'Shi, Ming-Yu'
'Wang, Hua-Rui'
'Han, Min-Le'
'Yang, Xiao-Gang'
'Li, Fei-Fei'
'Ma, Lu-Fang'

_publ_section_title
;
 Aqueous-phase detection of antibiotics and nitroaromatic explosives by an
 alkali-resistant Zn-MOF directed by an ionic liquid
;
_journal_issue 3
_journal_name_full 'RSC Advances'
_journal_page_first 1439
_journal_page_last 1446
_journal_paper_doi 10.1039/C9RA08733H
_journal_volume 10
_journal_year 2020
_chemical_formula_moiety 'C44 H20 O16 Zn3'
_chemical_formula_sum 'C44 H20 O16 Zn3'
_chemical_formula_weight 1000.71
_space_group_crystal_system triclinic
_space_group_IT_number 2
_space_group_name_Hall '-P 1'
_space_group_name_H-M_alt 'P -1'
_atom_sites_solution_hydrogens geom
_atom_sites_solution_primary direct
_audit_creation_date 2017-06-10
_audit_creation_method
;
Olex2 1.2-alpha
(compiled 2017.06.07 svn.r3419 for OlexSys, GUI svn.r5353)
;
_audit_update_record
;
2019-10-13 deposited with the CCDC.	2019-12-16 downloaded from the CCDC.
;
_cell_angle_alpha 106.767(4)
_cell_angle_beta 98.427(4)
_cell_angle_gamma 101.203(4)
_cell_formula_units_Z 2
_cell_length_a 9.6166(4)
_cell_length_b 14.4465(6)
_cell_length_c 20.4967(10)
_cell_measurement_reflns_used 7864
_cell_measurement_temperature 293(2)
_cell_measurement_theta_max 27.2820
_cell_measurement_theta_min 3.9210
_cell_volume 2611.6(2)
_computing_cell_refinement 'CrysAlisPro 1.171.38.41r (Rigaku OD, 2015)'
_computing_data_collection 'CrysAlisPro 1.171.38.41r (Rigaku OD, 2015)'
_computing_data_reduction 'CrysAlisPro 1.171.38.41r (Rigaku OD, 2015)'
_computing_molecular_graphics 'Olex2 (Dolomanov et al., 2009)'
_computing_publication_material 'Olex2 (Dolomanov et al., 2009)'
_computing_structure_refinement 'ShelXL (Sheldrick, 2015)'
_computing_structure_solution 'ShelXT (Sheldrick, 2015)'
_diffrn_ambient_temperature 293(2)
_diffrn_detector 'CCD plate'
_diffrn_detector_area_resol_mean 8.0584
_diffrn_detector_type EosS2
_diffrn_measured_fraction_theta_full 0.969
_diffrn_measured_fraction_theta_max 0.961
_diffrn_measurement_details
;
List of Runs (angles in degrees, time in seconds):

  # Type    Start    End  Width  t~exp~   \w     \q     \k     \f   Frames
#--------------------------------------------------------------------------
  1  \w     -5.00  75.00   1.00   23.32    --   13.55  38.00 -30.00   80
  2  \w     23.00  50.00   1.00   23.32    --   13.55  57.00-150.00   27
  3  \w    -54.00  40.00   1.00   23.32    --   13.55 -77.00  30.00   94
  4  \w    -14.00  21.00   1.00   23.32    --  -12.53 -99.00 -30.00   35
  5  \w     -2.00  81.00   1.00   23.32    --   13.55  57.00 150.00   83
  6  \w    -81.00 -35.00   1.00   23.32    --  -12.53-178.00 120.00   46
;
_diffrn_measurement_device 'four-circle diffractometer'
_diffrn_measurement_device_type 'SuperNova, Single source at offset, EosS2'
_diffrn_measurement_method '\w scans'
_diffrn_orient_matrix_type 'CrysAlisPro convention (1999,Acta A55,543-557)'
_diffrn_orient_matrix_UB_11 -0.0028672000
_diffrn_orient_matrix_UB_12 -0.0330183000
_diffrn_orient_matrix_UB_13 -0.0336327000
_diffrn_orient_matrix_UB_21 0.0026429000
_diffrn_orient_matrix_UB_22 -0.0391887000
_diffrn_orient_matrix_UB_23 0.0141320000
_diffrn_orient_matrix_UB_31 -0.0769042000
_diffrn_orient_matrix_UB_32 -0.0133595000
_diffrn_orient_matrix_UB_33 -0.0062543000
_diffrn_radiation_monochromator mirror
_diffrn_radiation_probe x-ray
_diffrn_radiation_type MoK\a
_diffrn_radiation_wavelength 0.71073
_diffrn_reflns_av_R_equivalents 0.0352
_diffrn_reflns_av_unetI/netI 0.0565
_diffrn_reflns_Laue_measured_fraction_full 0.969
_diffrn_reflns_Laue_measured_fraction_max 0.961
_diffrn_reflns_limit_h_max 11
_diffrn_reflns_limit_h_min -10
_diffrn_reflns_limit_k_max 17
_diffrn_reflns_limit_k_min -17
_diffrn_reflns_limit_l_max 24
_diffrn_reflns_limit_l_min -24
_diffrn_reflns_number 19104
_diffrn_reflns_point_group_measured_fraction_full 0.969
_diffrn_reflns_point_group_measured_fraction_max 0.961
_diffrn_reflns_theta_full 25.242
_diffrn_reflns_theta_max 25.499
_diffrn_reflns_theta_min 3.467
_diffrn_source 'micro-focus sealed X-ray tube'
_diffrn_source_type 'SuperNova (Mo) X-ray Source'
_exptl_absorpt_coefficient_mu 1.426
_exptl_absorpt_correction_T_max 1.00000
_exptl_absorpt_correction_T_min 0.81554
_exptl_absorpt_correction_type multi-scan
_exptl_absorpt_process_details
;
CrysAlisPro 1.171.38.41r (Rigaku Oxford Diffraction, 2015)
Empirical absorption correction using spherical harmonics,
 implemented in SCALE3 ABSPACK scaling algorithm.
;
_exptl_crystal_colour colourless
_exptl_crystal_colour_primary colourless
_exptl_crystal_density_diffrn 1.273
_exptl_crystal_description block
_exptl_crystal_F_000 1004
_exptl_crystal_size_max 0.27
_exptl_crystal_size_mid 0.24
_exptl_crystal_size_min 0.21
_refine_diff_density_max 0.998
_refine_diff_density_min -2.066
_refine_diff_density_rms 0.090
_refine_ls_extinction_method none
_refine_ls_goodness_of_fit_ref 1.042
_refine_ls_hydrogen_treatment constr
_refine_ls_matrix_type full
_refine_ls_number_parameters 604
_refine_ls_number_reflns 9346
_refine_ls_number_restraints 0
_refine_ls_restrained_S_all 1.042
_refine_ls_R_factor_all 0.0690
_refine_ls_R_factor_gt 0.0574
_refine_ls_shift/su_max 0.001
_refine_ls_shift/su_mean 0.000
_refine_ls_structure_factor_coef Fsqd
_refine_ls_weighting_details 'w=1/[\s^2^(Fo^2^)+(0.0666P)^2^+4.3248P] where P=(Fo^2^+2Fc^2^)/3'
_refine_ls_weighting_scheme calc
_refine_ls_wR_factor_gt 0.1442
_refine_ls_wR_factor_ref 0.1519
_reflns_Friedel_coverage 0.000
_reflns_number_gt 7348
_reflns_number_total 9346
_reflns_threshold_expression 'I > 2\s(I)'
_cod_data_source_file c9ra08733h2.cif
_cod_data_source_block 170315-38_sq
_cod_depositor_comments 'Adding full bibliography for 7239879.cif.'
_cod_database_code 7239879
_shelx_shelxl_version_number 2014/7
_shelx_space_group_comment
;
The symmetry employed for this shelxl refinement is uniquely defined
by the following loop, which should always be used as a source of
symmetry information in preference to the above space-group names.
They are only intended as comments.
;
_reflns_odcompleteness_completeness 99.69
_reflns_odcompleteness_iscentric 1
_reflns_odcompleteness_theta 24.66
_olex2_refinement_description
;
1. Fixed Uiso
 At 1.2 times of:
  All C(H) groups
2. Others
 Fixed Sof: C32(0.5) H32(0.5) C32A(0.5) H32A(0.5) C33(0.5) H33(0.5) C33A(0.5)
 H33A(0.5) C35(0.5) H35(0.5) C35A(0.5) H35A(0.5) C36(0.5) H36(0.5) C36A(0.5)
 H36A(0.5)
3.a Aromatic/amide H refined with riding coordinates:
 C3(H3), C5(H5), C7(H7), C10(H10), C11(H11), C13(H13), C14(H14), C16(H16),
 C18(H18), C20(H20), C25(H25), C27(H27), C29(H29), C32(H32), C32A(H32A),
 C33(H33), C33A(H33A), C35(H35), C35A(H35A), C36(H36), C36A(H36A), C38(H38),
 C40(H40), C42(H42)
;
_olex2_submission_special_instructions 'No special instructions were received'
_oxdiff_exptl_absorpt_empirical_details
;
Empirical correction (ABSPACK) includes:
- Absorption correction using spherical harmonics
- Frame scaling
;
_oxdiff_exptl_absorpt_empirical_full_max 1.316
_oxdiff_exptl_absorpt_empirical_full_min 0.775

loop_
_space_group_symop_operation_xyz
'x, y, z'
'-x, -y, -z'

loop_
_atom_site_label
_atom_site_type_symbol
_atom_site_fract_x
_atom_site_fract_y
_atom_site_fract_z
_atom_site_U_iso_or_equiv
_atom_site_adp_type
_atom_site_occupancy
_atom_site_site_symmetry_order
_atom_site_calc_flag
_atom_site_refinement_flags_posn
_atom_site_refinement_flags_occupancy
_atom_site_disorder_assembly
_atom_site_disorder_group
Zn1 Zn 0.47848(5) 1.00526(3) 0.24944(2) 0.02194(14) Uani 1 1 d . . . .
Zn2 Zn -0.40597(5) 0.18838(3) -0.10614(2) 0.02559(15) Uani 1 1 d . . . .
Zn3 Zn -0.45273(5) 0.19728(3) 0.39249(2) 0.02361(14) Uani 1 1 d . . . .
O1 O 0.3201(3) 1.0049(2) 0.29999(16) 0.0344(7) Uani 1 1 d . . . .
O2 O 0.3300(3) 1.1527(2) 0.37685(15) 0.0317(7) Uani 1 1 d . . . .
O3 O -0.1743(4) 1.2056(2) 0.4013(2) 0.0542(10) Uani 1 1 d . . . .
O4 O -0.3686(3) 1.0812(2) 0.34950(14) 0.0266(6) Uani 1 1 d . . . .
O5 O -0.3538(4) 0.2843(2) -0.01024(15) 0.0391(8) Uani 1 1 d . . . .
O6 O -0.4078(6) 0.1434(3) 0.01090(19) 0.0796(15) Uani 1 1 d . . . .
O7 O -0.5148(3) 0.1472(2) 0.23939(15) 0.0291(7) Uani 1 1 d . . . .
O8 O -0.4179(3) 0.2834(2) 0.33273(15) 0.0322(7) Uani 1 1 d . . . .
O9 O 0.6244(3) 0.8556(2) 0.12149(16) 0.0357(7) Uani 1 1 d . . . .
O10 O 0.6308(3) 1.0050(2) 0.19431(16) 0.0333(7) Uani 1 1 d . . . .
O11 O 1.1256(4) 0.8021(2) 0.0997(2) 0.0634(12) Uani 1 1 d . . . .
O12 O 1.3190(3) 0.9278(2) 0.14527(15) 0.0290(7) Uani 1 1 d . . . .
O13 O 1.3691(4) 1.7268(2) 0.16582(15) 0.0357(8) Uani 1 1 d . . . .
O14 O 1.4677(3) 1.8631(2) 0.25791(15) 0.0299(7) Uani 1 1 d . . . .
O15 O 1.4393(4) 1.8528(2) 0.49679(17) 0.0535(10) Uani 1 1 d . . . .
O16 O 1.3948(4) 1.7060(2) 0.51101(15) 0.0412(8) Uani 1 1 d . . . .
C1 C 0.2648(4) 1.0655(3) 0.3380(2) 0.0249(9) Uani 1 1 d . . . .
C2 C 0.1063(4) 1.0266(3) 0.3357(2) 0.0210(8) Uani 1 1 d . . . .
C3 C 0.0158(4) 1.0888(3) 0.3548(2) 0.0244(9) Uani 1 1 d . . . .
H3 H 0.0533 1.1576 0.3723 0.029 Uiso 1 1 calc R . . .
C4 C -0.1316(4) 1.0480(3) 0.3476(2) 0.0223(9) Uani 1 1 d . . . .
C5 C -0.1870(4) 0.9445(3) 0.3220(2) 0.0223(8) Uani 1 1 d . . . .
H5 H -0.2854 0.9174 0.3173 0.027 Uiso 1 1 calc R . . .
C6 C -0.0965(4) 0.8812(3) 0.3034(2) 0.0239(9) Uani 1 1 d . . . .
C7 C 0.0492(4) 0.9237(3) 0.3105(2) 0.0247(9) Uani 1 1 d . . . .
H7 H 0.1107 0.8823 0.2981 0.030 Uiso 1 1 calc R . . .
C8 C -0.2290(5) 1.1177(3) 0.3676(2) 0.0282(9) Uani 1 1 d . . . .
C9 C -0.1531(5) 0.7708(3) 0.2761(2) 0.0282(9) Uani 1 1 d . . . .
C10 C -0.0891(7) 0.7127(4) 0.2294(3) 0.0550(15) Uani 1 1 d . . . .
H10 H -0.0122 0.7435 0.2140 0.066 Uiso 1 1 calc R . . .
C11 C -0.1374(7) 0.6093(4) 0.2049(3) 0.0561(15) Uani 1 1 d . . . .
H11 H -0.0926 0.5721 0.1733 0.067 Uiso 1 1 calc R . . .
C12 C -0.2522(5) 0.5603(3) 0.2270(2) 0.0282(10) Uani 1 1 d . . . .
C13 C -0.3189(6) 0.6198(4) 0.2718(3) 0.0458(13) Uani 1 1 d . . . .
H13 H -0.3971 0.5898 0.2867 0.055 Uiso 1 1 calc R . . .
C14 C -0.2721(6) 0.7221(4) 0.2945(3) 0.0462(13) Uani 1 1 d . . . .
H14 H -0.3218 0.7596 0.3230 0.055 Uiso 1 1 calc R . . .
C15 C -0.3045(5) 0.4499(3) 0.2012(2) 0.0271(9) Uani 1 1 d . . . .
C16 C -0.3127(5) 0.3960(3) 0.1312(2) 0.0309(10) Uani 1 1 d . . . .
H16 H -0.2864 0.4297 0.1007 0.037 Uiso 1 1 calc R . . .
C17 C -0.3599(5) 0.2927(3) 0.1072(2) 0.0316(10) Uani 1 1 d . . . .
C18 C -0.4006(5) 0.2418(3) 0.1521(2) 0.0277(9) Uani 1 1 d . . . .
H18 H -0.4305 0.1724 0.1358 0.033 Uiso 1 1 calc R . . .
C19 C -0.3970(4) 0.2935(3) 0.2208(2) 0.0232(9) Uani 1 1 d . . . .
C20 C -0.3473(4) 0.3970(3) 0.2451(2) 0.0265(9) Uani 1 1 d . . . .
H20 H -0.3424 0.4317 0.2916 0.032 Uiso 1 1 calc R . . .
C21 C -0.3746(6) 0.2353(4) 0.0306(2) 0.0415(12) Uani 1 1 d . . . .
C22 C -0.4469(4) 0.2361(3) 0.2676(2) 0.0234(9) Uani 1 1 d . . . .
C23 C 0.6885(4) 0.9438(3) 0.1585(2) 0.0233(9) Uani 1 1 d . . . .
C24 C 0.8466(4) 0.9827(3) 0.1606(2) 0.0253(9) Uani 1 1 d . . . .
C25 C 0.9026(5) 1.0861(3) 0.1847(2) 0.0270(9) Uani 1 1 d . . . .
H25 H 0.8413 1.1279 0.1962 0.032 Uiso 1 1 calc R . . .
C26 C 1.0495(5) 1.1271(3) 0.1914(2) 0.0255(9) Uani 1 1 d . . . .
C27 C 1.1397(5) 1.0635(3) 0.1747(2) 0.0248(9) Uani 1 1 d . . . .
H27 H 1.2383 1.0903 0.1798 0.030 Uiso 1 1 calc R . . .
C28 C 1.0849(4) 0.9602(3) 0.1503(2) 0.0223(9) Uani 1 1 d . . . .
C29 C 0.9373(4) 0.9200(3) 0.1427(2) 0.0253(9) Uani 1 1 d . . . .
H29 H 0.8996 0.8511 0.1256 0.030 Uiso 1 1 calc R . . .
C30 C 1.1781(5) 0.8909(3) 0.1302(2) 0.0288(10) Uani 1 1 d . . . .
C31 C 1.1063(4) 1.2380(3) 0.2185(2) 0.0266(9) Uani 1 1 d . . . .
C32 C 1.2287(8) 1.2830(6) 0.2681(4) 0.0242(18) Uani 0.5 1 d . P A 1
H32 H 1.2771 1.2437 0.2870 0.029 Uiso 0.5 1 calc R P A 1
C32A C 1.2290(11) 1.2841(7) 0.1988(6) 0.045(2) Uani 0.5 1 d . P A 2
H32A H 1.2771 1.2455 0.1699 0.054 Uiso 0.5 1 calc R P A 2
C33 C 1.2848(9) 1.3847(6) 0.2919(4) 0.0260(18) Uani 0.5 1 d . P A 1
H33 H 1.3725 1.4119 0.3244 0.031 Uiso 0.5 1 calc R P A 1
C33A C 1.2774(11) 1.3870(7) 0.2225(5) 0.045(3) Uani 0.5 1 d . P A 2
H33A H 1.3554 1.4167 0.2073 0.054 Uiso 0.5 1 calc R P A 2
C34 C 1.2134(5) 1.4475(3) 0.2684(2) 0.0289(10) Uani 1 1 d . . . .
C35 C 1.0866(9) 1.4036(6) 0.2154(5) 0.033(2) Uani 0.5 1 d . P A 1
H35 H 1.0389 1.4434 0.1969 0.040 Uiso 0.5 1 calc R P A 1
C35A C 1.0942(12) 1.3998(7) 0.2913(6) 0.048(3) Uani 0.5 1 d . P A 2
H35A H 1.0499 1.4380 0.3226 0.058 Uiso 0.5 1 calc R P A 2
C36 C 1.0327(9) 1.3003(6) 0.1909(5) 0.033(2) Uani 0.5 1 d . P A 1
H36 H 0.9483 1.2715 0.1563 0.040 Uiso 0.5 1 calc R P A 1
C36A C 1.0453(11) 1.2980(7) 0.2671(6) 0.045(3) Uani 0.5 1 d . P A 2
H36A H 0.9695 1.2679 0.2834 0.053 Uiso 0.5 1 calc R P A 2
C37 C 1.2724(5) 1.5574(3) 0.2956(2) 0.0294(10) Uani 1 1 d . . . .
C38 C 1.3007(5) 1.6131(3) 0.2523(2) 0.0296(10) Uani 1 1 d . . . .
H38 H 1.2787 1.5812 0.2042 0.035 Uiso 1 1 calc R . . .
C39 C 1.3611(5) 1.7154(3) 0.2784(2) 0.0265(9) Uani 1 1 d . . . .
C40 C 1.3902(4) 1.7642(3) 0.3500(2) 0.0268(9) Uani 1 1 d . . . .
H40 H 1.4270 1.8331 0.3679 0.032 Uiso 1 1 calc R . . .
C41 C 1.3641(5) 1.7099(3) 0.3947(2) 0.0329(10) Uani 1 1 d . . . .
C42 C 1.3062(5) 1.6074(3) 0.3676(2) 0.0359(11) Uani 1 1 d . . . .
H42 H 1.2894 1.5713 0.3978 0.043 Uiso 1 1 calc R . . .
C43 C 1.4013(5) 1.7734(3) 0.2303(2) 0.0260(9) Uani 1 1 d . . . .
C44 C 1.4027(5) 1.7606(4) 0.4727(2) 0.0349(11) Uani 1 1 d . . . .

loop_
_atom_site_aniso_label
_atom_site_aniso_U_11
_atom_site_aniso_U_22
_atom_site_aniso_U_33
_atom_site_aniso_U_23
_atom_site_aniso_U_13
_atom_site_aniso_U_12
Zn1 0.0259(3) 0.0149(2) 0.0224(3) 0.00276(19) 0.00978(19) 0.00072(19)
Zn2 0.0343(3) 0.0179(3) 0.0201(3) 0.0013(2) 0.0089(2) 0.0011(2)
Zn3 0.0299(3) 0.0179(3) 0.0190(3) 0.0022(2) 0.00607(19) 0.0018(2)
O1 0.0323(17) 0.0254(16) 0.0414(19) 0.0033(14) 0.0208(14) -0.0003(13)
O2 0.0274(16) 0.0229(16) 0.0358(18) 0.0020(13) 0.0070(13) -0.0032(13)
O3 0.039(2) 0.0212(18) 0.078(3) -0.0118(17) 0.0010(18) 0.0010(15)
O4 0.0260(16) 0.0249(15) 0.0246(15) 0.0029(12) 0.0066(12) 0.0036(13)
O5 0.053(2) 0.0337(18) 0.0212(16) 0.0012(14) 0.0133(14) -0.0020(15)
O6 0.165(5) 0.027(2) 0.037(2) -0.0034(17) 0.036(3) 0.013(2)
O7 0.0329(17) 0.0184(15) 0.0328(17) 0.0072(13) 0.0084(13) -0.0007(13)
O8 0.0477(19) 0.0224(15) 0.0214(16) 0.0063(13) 0.0079(13) -0.0018(14)
O9 0.0309(17) 0.0275(17) 0.0377(18) -0.0017(14) 0.0114(14) -0.0019(14)
O10 0.0321(17) 0.0263(16) 0.0427(19) 0.0071(14) 0.0232(14) 0.0049(13)
O11 0.036(2) 0.0227(19) 0.105(3) -0.0166(19) 0.013(2) 0.0055(16)
O12 0.0322(17) 0.0225(15) 0.0308(16) 0.0050(13) 0.0114(13) 0.0054(13)
O13 0.058(2) 0.0218(15) 0.0214(16) 0.0058(13) 0.0073(14) -0.0019(14)
O14 0.0376(17) 0.0161(15) 0.0318(17) 0.0084(13) 0.0044(13) -0.0015(13)
O15 0.091(3) 0.030(2) 0.0245(18) -0.0043(15) 0.0059(18) 0.0037(19)
O16 0.054(2) 0.0404(19) 0.0199(16) 0.0056(15) 0.0064(14) -0.0025(16)
C1 0.028(2) 0.025(2) 0.022(2) 0.0120(18) 0.0062(17) 0.0001(18)
C2 0.023(2) 0.019(2) 0.019(2) 0.0031(16) 0.0096(16) 0.0018(17)
C3 0.029(2) 0.019(2) 0.021(2) 0.0063(17) 0.0050(17) -0.0016(17)
C4 0.027(2) 0.020(2) 0.020(2) 0.0054(17) 0.0065(16) 0.0048(17)
C5 0.019(2) 0.023(2) 0.025(2) 0.0079(17) 0.0083(16) 0.0020(17)
C6 0.029(2) 0.020(2) 0.022(2) 0.0045(17) 0.0107(17) 0.0027(17)
C7 0.027(2) 0.019(2) 0.026(2) 0.0035(17) 0.0136(17) 0.0002(17)
C8 0.034(2) 0.023(2) 0.022(2) 0.0030(18) 0.0052(18) 0.0033(19)
C9 0.034(2) 0.018(2) 0.030(2) 0.0043(18) 0.0143(19) 0.0001(18)
C10 0.069(4) 0.029(3) 0.060(4) 0.005(3) 0.035(3) -0.004(3)
C11 0.078(4) 0.030(3) 0.058(4) 0.003(3) 0.038(3) 0.006(3)
C12 0.038(3) 0.019(2) 0.029(2) 0.0075(18) 0.0157(19) 0.0034(19)
C13 0.045(3) 0.032(3) 0.058(3) 0.009(2) 0.025(3) 0.000(2)
C14 0.047(3) 0.030(3) 0.060(3) 0.006(2) 0.029(3) 0.008(2)
C15 0.034(2) 0.020(2) 0.024(2) 0.0042(18) 0.0085(18) 0.0010(18)
C16 0.043(3) 0.024(2) 0.026(2) 0.0106(19) 0.010(2) 0.004(2)
C17 0.043(3) 0.025(2) 0.025(2) 0.0062(19) 0.0101(19) 0.006(2)
C18 0.035(2) 0.016(2) 0.028(2) 0.0020(18) 0.0066(18) 0.0064(18)
C19 0.026(2) 0.020(2) 0.022(2) 0.0056(17) 0.0054(17) 0.0019(17)
C20 0.033(2) 0.022(2) 0.019(2) 0.0027(17) 0.0063(17) 0.0000(18)
C21 0.063(3) 0.028(3) 0.023(2) -0.004(2) 0.014(2) 0.002(2)
C22 0.023(2) 0.021(2) 0.027(2) 0.0073(18) 0.0083(17) 0.0071(17)
C23 0.023(2) 0.020(2) 0.024(2) 0.0054(17) 0.0071(17) -0.0005(17)
C24 0.030(2) 0.021(2) 0.019(2) 0.0033(17) 0.0067(17) -0.0026(18)
C25 0.030(2) 0.023(2) 0.028(2) 0.0059(18) 0.0092(18) 0.0062(18)
C26 0.031(2) 0.018(2) 0.025(2) 0.0060(17) 0.0075(18) -0.0005(18)
C27 0.031(2) 0.020(2) 0.020(2) 0.0023(17) 0.0096(17) 0.0029(18)
C28 0.027(2) 0.019(2) 0.018(2) 0.0041(16) 0.0080(16) 0.0014(17)
C29 0.031(2) 0.016(2) 0.024(2) 0.0013(17) 0.0082(18) 0.0034(17)
C30 0.029(2) 0.022(2) 0.030(2) 0.0020(19) 0.0060(18) 0.0031(18)
C31 0.026(2) 0.018(2) 0.033(2) 0.0065(18) 0.0071(18) 0.0007(17)
C32 0.019(4) 0.018(4) 0.037(5) 0.012(4) 0.002(3) 0.007(3)
C32A 0.045(6) 0.032(5) 0.051(7) 0.007(5) 0.015(5) 0.001(5)
C33 0.023(4) 0.017(4) 0.031(5) 0.005(4) -0.006(3) -0.002(3)
C33A 0.044(6) 0.030(5) 0.048(6) 0.005(5) 0.010(5) -0.010(5)
C34 0.042(3) 0.017(2) 0.024(2) 0.0041(18) 0.0092(19) -0.0007(19)
C35 0.035(5) 0.014(4) 0.048(6) 0.011(4) -0.007(4) 0.007(4)
C35A 0.063(7) 0.022(5) 0.055(7) -0.005(5) 0.034(5) 0.010(5)
C36 0.027(5) 0.012(4) 0.047(6) 0.003(4) -0.014(4) -0.001(3)
C36A 0.042(6) 0.030(5) 0.060(7) 0.009(5) 0.027(5) 0.000(4)
C37 0.040(3) 0.018(2) 0.025(2) 0.0030(18) 0.0093(19) -0.0008(19)
C38 0.044(3) 0.017(2) 0.018(2) -0.0003(17) 0.0069(18) -0.0044(19)
C39 0.033(2) 0.023(2) 0.022(2) 0.0075(18) 0.0079(18) 0.0016(18)
C40 0.030(2) 0.018(2) 0.028(2) 0.0028(18) 0.0075(18) 0.0022(18)
C41 0.043(3) 0.028(2) 0.021(2) 0.0016(19) 0.0060(19) 0.003(2)
C42 0.055(3) 0.025(2) 0.024(2) 0.0094(19) 0.009(2) 0.000(2)
C43 0.035(2) 0.019(2) 0.023(2) 0.0080(18) 0.0072(18) 0.0025(18)
C44 0.038(3) 0.036(3) 0.024(2) 0.004(2) 0.0068(19) 0.004(2)

loop_
_atom_type_symbol
_atom_type_description
_atom_type_scat_dispersion_real
_atom_type_scat_dispersion_imag
_atom_type_scat_source
C C 0.0033 0.0016 'International Tables Vol C Tables 4.2.6.8 and 6.1.1.4'
H H 0.0000 0.0000 'International Tables Vol C Tables 4.2.6.8 and 6.1.1.4'
O O 0.0106 0.0060 'International Tables Vol C Tables 4.2.6.8 and 6.1.1.4'
Zn Zn 0.2839 1.4301 'International Tables Vol C Tables 4.2.6.8 and 6.1.1.4'

loop_
_geom_angle_atom_site_label_1
_geom_angle_atom_site_label_2
_geom_angle_atom_site_label_3
_geom_angle
_geom_angle_site_symmetry_1
_geom_angle_site_symmetry_3
O1 Zn1 O4 88.47(12) . 1_655
O1 Zn1 O7 95.33(12) . 1_665
O1 Zn1 O10 177.12(13) . .
O1 Zn1 O12 91.47(12) . 1_455
O1 Zn1 O14 84.29(12) . 1_445
O4 Zn1 O12 179.41(10) 1_655 1_455
O7 Zn1 O4 87.53(11) 1_665 1_655
O7 Zn1 O12 91.90(10) 1_665 1_455
O10 Zn1 O4 94.20(12) . 1_655
O10 Zn1 O7 83.70(12) . 1_665
O10 Zn1 O12 85.85(12) . 1_455
O10 Zn1 O14 96.62(12) . 1_445
O14 Zn1 O4 93.59(11) 1_445 1_655
O14 Zn1 O7 178.81(11) 1_445 1_665
O14 Zn1 O12 86.99(11) 1_445 1_455
O5 Zn2 O9 101.70(13) . 2_565
O5 Zn2 O12 127.70(13) . 2_665
O5 Zn2 O13 104.19(12) . 2_675
O9 Zn2 O12 111.85(12) 2_565 2_665
O13 Zn2 O9 105.43(13) 2_675 2_565
O13 Zn2 O12 104.03(12) 2_675 2_665
O2 Zn3 O4 110.90(11) 1_445 1_545
O2 Zn3 C44 95.89(13) 1_445 2_676
O4 Zn3 C44 109.68(13) 1_545 2_676
O8 Zn3 O2 104.90(12) . 1_445
O8 Zn3 O4 102.96(12) . 1_545
O8 Zn3 C44 131.52(14) . 2_676
O16 Zn3 O2 103.48(13) 2_676 1_445
O16 Zn3 O4 128.67(13) 2_676 1_545
O16 Zn3 O8 103.62(12) 2_676 .
O16 Zn3 C44 28.12(14) 2_676 2_676
C1 O1 Zn1 139.4(3) . .
C1 O2 Zn3 119.6(3) . 1_665
Zn3 O4 Zn1 102.13(12) 1_565 1_455
C8 O4 Zn1 133.9(3) . 1_455
C8 O4 Zn3 104.8(2) . 1_565
C21 O5 Zn2 107.6(3) . .
C22 O7 Zn1 140.7(3) . 1_445
C22 O8 Zn3 114.5(3) . .
C23 O9 Zn2 119.0(3) . 2_565
C23 O10 Zn1 138.8(3) . .
Zn2 O12 Zn1 99.71(12) 2_665 1_655
C30 O12 Zn1 131.2(3) . 1_655
C30 O12 Zn2 106.2(2) . 2_665
C43 O13 Zn2 114.8(3) . 2_675
C43 O14 Zn1 142.9(3) . 1_665
C44 O16 Zn3 104.0(3) . 2_676
O1 C1 O2 125.7(4) . .
O1 C1 C2 114.9(3) . .
O2 C1 C2 119.4(4) . .
C3 C2 C1 122.9(4) . .
C3 C2 C7 119.5(4) . .
C7 C2 C1 117.6(3) . .
C2 C3 H3 120.0 . .
C2 C3 C4 119.9(4) . .
C4 C3 H3 120.0 . .
C3 C4 C5 119.8(4) . .
C3 C4 C8 118.9(3) . .
C5 C4 C8 121.3(4) . .
C4 C5 H5 119.6 . .
C4 C5 C6 120.8(4) . .
C6 C5 H5 119.6 . .
C5 C6 C9 121.7(4) . .
C7 C6 C5 118.2(4) . .
C7 C6 C9 120.1(4) . .
C2 C7 H7 119.1 . .
C6 C7 C2 121.8(4) . .
C6 C7 H7 119.1 . .
O3 C8 O4 122.0(4) . .
O3 C8 C4 119.4(4) . .
O4 C8 C4 118.5(4) . .
C10 C9 C6 120.3(4) . .
C10 C9 C14 117.2(4) . .
C14 C9 C6 122.4(4) . .
C9 C10 H10 119.4 . .
C9 C10 C11 121.3(5) . .
C11 C10 H10 119.4 . .
C10 C11 H11 119.5 . .
C10 C11 C12 121.0(5) . .
C12 C11 H11 119.5 . .
C11 C12 C15 121.4(4) . .
C13 C12 C11 116.9(4) . .
C13 C12 C15 121.6(4) . .
C12 C13 H13 119.3 . .
C14 C13 C12 121.5(5) . .
C14 C13 H13 119.3 . .
C9 C14 H14 119.1 . .
C13 C14 C9 121.9(5) . .
C13 C14 H14 119.1 . .
C16 C15 C12 120.3(4) . .
C20 C15 C12 121.4(4) . .
C20 C15 C16 118.3(4) . .
C15 C16 H16 119.8 . .
C17 C16 C15 120.4(4) . .
C17 C16 H16 119.8 . .
C16 C17 C21 120.0(4) . .
C18 C17 C16 120.2(4) . .
C18 C17 C21 119.8(4) . .
C17 C18 H18 119.8 . .
C19 C18 C17 120.5(4) . .
C19 C18 H18 119.8 . .
C18 C19 C20 119.1(4) . .
C18 C19 C22 119.2(4) . .
C20 C19 C22 121.7(4) . .
C15 C20 H20 119.2 . .
C19 C20 C15 121.5(4) . .
C19 C20 H20 119.2 . .
O5 C21 C17 118.1(4) . .
O6 C21 O5 122.7(4) . .
O6 C21 C17 119.2(4) . .
O7 C22 O8 125.4(4) . .
O7 C22 C19 117.5(4) . .
O8 C22 C19 117.1(3) . .
O9 C23 C24 119.5(4) . .
O10 C23 O9 125.1(4) . .
O10 C23 C24 115.4(3) . .
C25 C24 C23 117.5(4) . .
C29 C24 C23 122.4(4) . .
C29 C24 C25 120.0(4) . .
C24 C25 H25 119.8 . .
C26 C25 C24 120.5(4) . .
C26 C25 H25 119.8 . .
C25 C26 C31 119.0(4) . .
C27 C26 C25 119.0(4) . .
C27 C26 C31 122.0(4) . .
C26 C27 H27 119.5 . .
C26 C27 C28 121.1(4) . .
C28 C27 H27 119.5 . .
C27 C28 C30 122.1(4) . .
C29 C28 C27 119.5(4) . .
C29 C28 C30 118.4(3) . .
C24 C29 C28 119.9(4) . .
C24 C29 H29 120.0 . .
C28 C29 H29 120.0 . .
O11 C30 O12 120.7(4) . .
O11 C30 C28 121.1(4) . .
O12 C30 C28 118.2(4) . .
C32 C31 C26 121.9(5) . .
C32 C31 C36 117.6(5) . .
C32A C31 C26 120.4(5) . .
C36 C31 C26 120.5(5) . .
C36A C31 C26 121.2(5) . .
C36A C31 C32A 118.3(6) . .
C31 C32 H32 118.7 . .
C31 C32 C33 122.5(7) . .
C33 C32 H32 118.7 . .
C31 C32A H32A 120.2 . .
C33A C32A C31 119.7(9) . .
C33A C32A H32A 120.2 . .
C32 C33 H33 119.3 . .
C32 C33 C34 121.4(7) . .
C34 C33 H33 119.3 . .
C32A C33A H33A 118.9 . .
C32A C33A C34 122.2(9) . .
C34 C33A H33A 118.9 . .
C33 C34 C35 117.9(5) . .
C33 C34 C37 121.1(5) . .
C33A C34 C35A 117.7(6) . .
C33A C34 C37 120.9(5) . .
C35 C34 C37 120.9(5) . .
C35A C34 C37 121.3(5) . .
C34 C35 H35 120.0 . .
C36 C35 C34 119.9(7) . .
C36 C35 H35 120.0 . .
C34 C35A H35A 120.0 . .
C36A C35A C34 120.0(8) . .
C36A C35A H35A 120.0 . .
C31 C36 H36 119.7 . .
C35 C36 C31 120.6(7) . .
C35 C36 H36 119.7 . .
C31 C36A H36A 119.1 . .
C35A C36A C31 121.8(8) . .
C35A C36A H36A 119.1 . .
C38 C37 C34 122.2(4) . .
C38 C37 C42 117.9(4) . .
C42 C37 C34 119.9(4) . .
C37 C38 H38 119.1 . .
C37 C38 C39 121.8(4) . .
C39 C38 H38 119.1 . .
C38 C39 C40 119.4(4) . .
C38 C39 C43 120.8(4) . .
C40 C39 C43 119.8(4) . .
C39 C40 H40 120.1 . .
C41 C40 C39 119.9(4) . .
C41 C40 H40 120.1 . .
C40 C41 C42 119.8(4) . .
C40 C41 C44 120.6(4) . .
C42 C41 C44 119.6(4) . .
C37 C42 H42 119.4 . .
C41 C42 C37 121.2(4) . .
C41 C42 H42 119.4 . .
O13 C43 C39 117.5(4) . .
O14 C43 O13 125.1(4) . .
O14 C43 C39 117.3(4) . .
O15 C44 O16 122.6(4) . .
O15 C44 C41 119.6(4) . .
O16 C44 C41 117.8(4) . .

loop_
_geom_bond_atom_site_label_1
_geom_bond_atom_site_label_2
_geom_bond_distance
_geom_bond_site_symmetry_2
Zn1 O1 1.964(3) .
Zn1 O4 2.183(3) 1_655
Zn1 O7 2.109(3) 1_665
Zn1 O10 1.977(3) .
Zn1 O12 2.271(3) 1_455
Zn1 O14 2.095(3) 1_445
Zn2 O5 1.976(3) .
Zn2 O9 2.021(3) 2_565
Zn2 O12 2.031(3) 2_665
Zn2 O13 1.986(3) 2_675
Zn3 O2 2.011(3) 1_445
Zn3 O4 2.031(3) 1_545
Zn3 O8 2.000(3) .
Zn3 O16 1.989(3) 2_676
Zn3 C44 2.600(4) 2_676
O1 C1 1.251(5) .
O2 Zn3 2.011(3) 1_665
O2 C1 1.258(5) .
O3 C8 1.222(5) .
O4 Zn1 2.183(3) 1_455
O4 Zn3 2.032(3) 1_565
O4 C8 1.298(5) .
O5 C21 1.257(6) .
O6 C21 1.231(6) .
O7 Zn1 2.109(3) 1_445
O7 C22 1.244(5) .
O8 C22 1.271(5) .
O9 Zn2 2.021(3) 2_565
O9 C23 1.257(5) .
O10 C23 1.250(5) .
O11 C30 1.218(5) .
O12 Zn1 2.271(3) 1_655
O12 Zn2 2.031(3) 2_665
O12 C30 1.310(5) .
O13 Zn2 1.986(3) 2_675
O13 C43 1.258(5) .
O14 Zn1 2.095(3) 1_665
O14 C43 1.247(5) .
O15 C44 1.237(6) .
O16 Zn3 1.989(3) 2_676
O16 C44 1.263(5) .
C1 C2 1.507(5) .
C2 C3 1.384(6) .
C2 C7 1.392(5) .
C3 H3 0.9300 .
C3 C4 1.393(6) .
C4 C5 1.398(5) .
C4 C8 1.517(6) .
C5 H5 0.9300 .
C5 C6 1.394(6) .
C6 C7 1.384(5) .
C6 C9 1.487(5) .
C7 H7 0.9300 .
C9 C10 1.382(7) .
C9 C14 1.382(6) .
C10 H10 0.9300 .
C10 C11 1.389(7) .
C11 H11 0.9300 .
C11 C12 1.398(7) .
C12 C13 1.388(6) .
C12 C15 1.483(5) .
C13 H13 0.9300 .
C13 C14 1.373(7) .
C14 H14 0.9300 .
C15 C16 1.403(6) .
C15 C20 1.395(6) .
C16 H16 0.9300 .
C16 C17 1.387(6) .
C17 C18 1.387(6) .
C17 C21 1.519(6) .
C18 H18 0.9300 .
C18 C19 1.383(6) .
C19 C20 1.391(5) .
C19 C22 1.509(5) .
C20 H20 0.9300 .
C23 C24 1.504(6) .
C24 C25 1.396(5) .
C24 C29 1.389(6) .
C25 H25 0.9300 .
C25 C26 1.391(6) .
C26 C27 1.389(6) .
C26 C31 1.494(5) .
C27 H27 0.9300 .
C27 C28 1.394(5) .
C28 C29 1.392(6) .
C28 C30 1.481(6) .
C29 H29 0.9300 .
C31 C32 1.346(9) .
C31 C32A 1.411(11) .
C31 C36 1.434(9) .
C31 C36A 1.399(10) .
C32 H32 0.9300 .
C32 C33 1.375(10) .
C32A H32A 0.9300 .
C32A C33A 1.382(13) .
C33 H33 0.9300 .
C33 C34 1.388(9) .
C33A H33A 0.9300 .
C33A C34 1.390(11) .
C34 C35 1.407(9) .
C34 C35A 1.431(11) .
C34 C37 1.483(5) .
C35 H35 0.9300 .
C35 C36 1.391(11) .
C35A H35A 0.9300 .
C35A C36A 1.368(13) .
C36 H36 0.9300 .
C36A H36A 0.9300 .
C37 C38 1.381(6) .
C37 C42 1.400(6) .
C38 H38 0.9300 .
C38 C39 1.388(5) .
C39 C40 1.392(6) .
C39 C43 1.512(5) .
C40 H40 0.9300 .
C40 C41 1.386(6) .
C41 C42 1.387(6) .
C41 C44 1.508(6) .
C42 H42 0.9300 .
